data_1536128
loop_
_publ_author_name
'Voronkova, V.I.'
'Yanovskii, V.K.'
'Sorokina, N.I.'
'Verin, I.A.'
'Simonov, V.I.'

_publ_section_title
;
 Ferroelectric phase transition and crystal structure of KGeOPO4
;
_journal_name_full Kristallografiya
_journal_page_first 147
_journal_page_last 151
_journal_volume 38
_journal_year 1993
_chemical_formula_sum 'Ge K O5 P'
_chemical_name_systematic 'K Ge O P O4'
_space_group_IT_number 33
_symmetry_space_group_name_Hall 'P 2c -2n'
_symmetry_space_group_name_H-M 'P n a 21'
_cell_angle_alpha 90
_cell_angle_beta 90
_cell_angle_gamma 90
_cell_formula_units_Z 8
_cell_length_a 12.6013
_cell_length_b 6.3051
_cell_length_c 10.0031
_cell_volume 794.771
_citation_journal_id_ASTM KRISAJ
_cod_data_source_file Voronkova_KRISAJ_1993_1378.cif
_cod_data_source_block Ge1K1O5P1
_cod_original_cell_volume 794.7709
_cod_original_formula_sum 'Ge1 K1 O5 P1'
_cod_database_code 1536128

loop_
_symmetry_equiv_pos_as_xyz
x,y,z
-x,-y,z+1/2
-x+1/2,y+1/2,z+1/2
x+1/2,-y+1/2,z

loop_
_atom_site_label
_atom_site_type_symbol
_atom_site_fract_x
_atom_site_fract_y
_atom_site_fract_z
_atom_site_occupancy
_atom_site_U_iso_or_equiv
O9 O-2 0.2537 0.5429 0.6214 1 0.0
O3 O-2 0.4041 0.1929 0.2746 1 0.0
O6 O-2 0.2234 -0.0348 0.634 1 0.0
O7 O-2 0.1088 0.3115 0.5335 1 0.0
Ge2 Ge+4 0.24882 0.25364 0.25103 1 0.0
O5 O-2 0.2287 0.0474 0.3764 1 0.0
K2 K+1 0.109 0.692 0.0729 1 0.0
O4 O-2 0.5935 0.1879 0.2272 1 0.0
Ge1 Ge+4 0.3708 0.49811 0 1 0.0
K1 K+1 0.3824 0.7809 0.3205 1 0.0
O1 O-2 0.485 0.4814 0.1312 1 0.0
P2 P+5 0.17902 0.50352 0.50233 1 0.0
O2 O-2 0.517 0.4736 0.3755 1 0.0
P1 P+5 0.50201 0.33162 0.25053 1 0.0
O10 O-2 0.2562 0.4599 0.387 1 0.0
O8 O-2 0.1093 0.6962 0.4699 1 0.0
